data_2233996
loop_
_publ_author_name
'Jothi, L.'
'Vasuki, G.'
'Babu, R. Ramesh'
'Ramamurthi, K.'

_publ_section_title
;
 4-Bromo-<i>N</i>-(4-hydroxybenzylidene)aniline
;
_journal_coeditor_code SJ5193
_journal_issue 3
_journal_name_full 'Acta Crystallographica Section E'
_journal_page_first o772
_journal_paper_doi 10.1107/S1600536812006101
_journal_volume 68
_journal_year 2012
_chemical_formula_iupac 'C13 H10 Br N O'
_chemical_formula_moiety 'C13 H10 Br N O'
_chemical_formula_sum 'C13 H10 Br N O'
_chemical_formula_weight 276.13
_chemical_name_systematic
;
4-Bromo-<i>N</i>-(4-hydroxybenzylidene)aniline
;
_space_group_IT_number 60
_symmetry_cell_setting orthorhombic
_symmetry_space_group_name_Hall '-P 2n 2ab'
_symmetry_space_group_name_H-M 'P b c n'
_atom_sites_solution_hydrogens geom
_atom_sites_solution_primary direct
_atom_sites_solution_secondary difmap
_audit_creation_method SHELXL-97
_cell_angle_alpha 90.00
_cell_angle_beta 90.00
_cell_angle_gamma 90.00
_cell_formula_units_Z 8
_cell_length_a 21.9588(10)
_cell_length_b 11.0866(5)
_cell_length_c 9.3132(4)
_cell_measurement_reflns_used 6133
_cell_measurement_temperature 293(2)
_cell_measurement_theta_max 24.7
_cell_measurement_theta_min 2.7
_cell_volume 2267.28(17)
_computing_cell_refinement 'APEX2 and SAINT (Bruker, 2004)'
_computing_data_collection 'APEX2 (Bruker, 2004)'
_computing_data_reduction 'SAINT and XPREP (Bruker, 2004)'
_computing_molecular_graphics 'ORTEP-3 (Farrugia, 1997) and PLATON (Spek, 2009)'
_computing_publication_material 'SHELXL97 (Sheldrick, 2008)'
_computing_structure_refinement 'SHELXL97 (Sheldrick, 2008)'
_computing_structure_solution 'SIR92 (Altomare <i>et al.</i>, 1994)'
_diffrn_ambient_temperature 293(2)
_diffrn_measured_fraction_theta_full 1.000
_diffrn_measured_fraction_theta_max 1.000
_diffrn_measurement_device_type 'Bruker Kappa APEXII CCD'
_diffrn_measurement_method '\w and \f scans'
_diffrn_radiation_monochromator graphite
_diffrn_radiation_source 'fine-focus sealed tube'
_diffrn_radiation_type MoK\a
_diffrn_radiation_wavelength 0.71073
_diffrn_reflns_av_R_equivalents 0.0458
_diffrn_reflns_av_sigmaI/netI 0.0259
_diffrn_reflns_limit_h_max 26
_diffrn_reflns_limit_h_min -26
_diffrn_reflns_limit_k_max 13
_diffrn_reflns_limit_k_min -12
_diffrn_reflns_limit_l_max 11
_diffrn_reflns_limit_l_min -8
_diffrn_reflns_number 20366
_diffrn_reflns_theta_full 25.00
_diffrn_reflns_theta_max 25.00
_diffrn_reflns_theta_min 1.85
_diffrn_standards_number 0
_exptl_absorpt_coefficient_mu 3.602
_exptl_absorpt_correction_T_max 0.571
_exptl_absorpt_correction_T_min 0.452
_exptl_absorpt_correction_type multi-scan
_exptl_absorpt_process_details '(SADABS; Bruker, 2004)'
_exptl_crystal_colour brown
_exptl_crystal_density_diffrn 1.618
_exptl_crystal_density_method 'not measured'
_exptl_crystal_description block
_exptl_crystal_F_000 1104
_exptl_crystal_size_max 0.30
_exptl_crystal_size_mid 0.20
_exptl_crystal_size_min 0.20
_refine_diff_density_max 1.324
_refine_diff_density_min -1.617
_refine_ls_extinction_method none
_refine_ls_goodness_of_fit_ref 1.029
_refine_ls_hydrogen_treatment constr
_refine_ls_matrix_type full
_refine_ls_number_parameters 145
_refine_ls_number_reflns 2001
_refine_ls_number_restraints 0
_refine_ls_restrained_S_all 1.029
_refine_ls_R_factor_all 0.0789
_refine_ls_R_factor_gt 0.0562
_refine_ls_shift/su_max 0.000
_refine_ls_shift/su_mean 0.000
_refine_ls_structure_factor_coef Fsqd
_refine_ls_weighting_details 'calc w=1/[\s^2^(Fo^2^)+(0.0898P)^2^+6.1330P] where P=(Fo^2^+2Fc^2^)/3'
_refine_ls_weighting_scheme calc
_refine_ls_wR_factor_gt 0.1552
_refine_ls_wR_factor_ref 0.1737
_reflns_number_gt 1494
_reflns_number_total 2001
_reflns_threshold_expression I>2\s(I)
_cod_data_source_file sj5193.cif
_cod_data_source_block I
_cod_database_code 2233996
_cod_database_fobs_code 2233996

loop_
_symmetry_equiv_pos_as_xyz
'x, y, z'
'-x+1/2, -y+1/2, z+1/2'
'x+1/2, -y+1/2, -z'
'-x, y, -z+1/2'
'-x, -y, -z'
'x-1/2, y-1/2, -z-1/2'
'-x-1/2, y-1/2, z'
'x, -y, z-1/2'

loop_
_atom_site_type_symbol
_atom_site_label
_atom_site_fract_x
_atom_site_fract_y
_atom_site_fract_z
_atom_site_U_iso_or_equiv
_atom_site_adp_type
_atom_site_calc_flag
_atom_site_refinement_flags
_atom_site_occupancy
_atom_site_symmetry_multiplicity
C C1 0.3296(2) 0.1888(4) -0.1451(5) 0.0340(10) Uani d . 1 1
C C2 0.3501(2) 0.0799(4) -0.0885(5) 0.0398(11) Uani d . 1 1
H H2 0.3879 0.0493 -0.1156 0.048 Uiso calc R 1 1
C C3 0.3145(2) 0.0181(4) 0.0074(5) 0.0407(11) Uani d . 1 1
H H3 0.3283 -0.0551 0.0437 0.049 Uiso calc R 1 1
C C4 0.2586(2) 0.0620(4) 0.0514(5) 0.0333(10) Uani d . 1 1
C C5 0.2389(2) 0.1715(4) -0.0048(4) 0.0340(10) Uani d . 1 1
H H5 0.2014 0.2027 0.0231 0.041 Uiso calc R 1 1
C C6 0.2743(2) 0.2341(4) -0.1012(5) 0.0340(10) Uani d . 1 1
H H6 0.2607 0.3076 -0.1370 0.041 Uiso calc R 1 1
C C7 0.2200(2) -0.0109(4) 0.1437(5) 0.0360(10) Uani d . 1 1
H H7 0.2321 -0.0899 0.1619 0.043 Uiso calc R 1 1
C C8 0.1337(2) -0.0598(4) 0.2718(5) 0.0342(10) Uani d . 1 1
C C9 0.1277(2) -0.1783(5) 0.2249(6) 0.0456(12) Uani d . 1 1
H H9 0.1487 -0.2041 0.1439 0.055 Uiso calc R 1 1
C C10 0.0909(3) -0.2569(5) 0.2975(6) 0.0518(13) Uani d . 1 1
H H10 0.0870 -0.3359 0.2654 0.062 Uiso calc R 1 1
C C11 0.0598(2) -0.2199(5) 0.4172(6) 0.0526(14) Uani d . 1 1
C C12 0.0639(2) -0.1040(5) 0.4635(6) 0.0518(13) Uani d . 1 1
H H12 0.0426 -0.0793 0.5445 0.062 Uiso calc R 1 1
C C13 0.1002(2) -0.0229(5) 0.3893(5) 0.0450(12) Uani d . 1 1
H H13 0.1020 0.0571 0.4189 0.054 Uiso calc R 1 1
N N1 0.17101(17) 0.0253(3) 0.2012(4) 0.0342(9) Uani d . 1 1
O O1 0.36520(16) 0.2436(3) -0.2426(4) 0.0465(9) Uani d . 1 1
H H1 0.3522 0.3116 -0.2583 0.070 Uiso calc R 1 1
Br Br1 0.01108(4) -0.33090(9) 0.51718(9) 0.0918(4) Uani d . 1 1

loop_
_atom_site_aniso_label
_atom_site_aniso_U_11
_atom_site_aniso_U_22
_atom_site_aniso_U_33
_atom_site_aniso_U_12
_atom_site_aniso_U_13
_atom_site_aniso_U_23
C1 0.034(2) 0.032(2) 0.036(2) -0.0054(19) 0.0006(19) -0.0038(19)
C2 0.032(2) 0.037(2) 0.050(3) -0.001(2) 0.000(2) -0.003(2)
C3 0.042(3) 0.031(2) 0.050(3) 0.000(2) -0.006(2) 0.005(2)
C4 0.039(2) 0.028(2) 0.033(2) -0.0046(19) -0.0062(19) -0.0008(19)
C5 0.036(3) 0.032(2) 0.034(2) -0.0006(19) -0.0022(19) -0.0030(18)
C6 0.039(3) 0.028(2) 0.035(2) 0.0001(18) -0.001(2) 0.0015(19)
C7 0.044(3) 0.027(2) 0.037(3) -0.003(2) -0.008(2) 0.0033(19)
C8 0.040(3) 0.031(2) 0.031(2) -0.0040(19) -0.0046(19) 0.0030(18)
C9 0.052(3) 0.043(3) 0.041(3) -0.010(2) 0.000(2) -0.002(2)
C10 0.057(3) 0.041(3) 0.058(3) -0.015(2) -0.008(3) 0.005(3)
C11 0.040(3) 0.064(4) 0.053(3) -0.014(3) -0.006(2) 0.021(3)
C12 0.040(3) 0.069(4) 0.047(3) 0.002(3) 0.006(2) 0.004(3)
C13 0.046(3) 0.046(3) 0.043(3) -0.001(2) 0.000(2) -0.001(2)
N1 0.041(2) 0.0301(19) 0.0314(19) -0.0041(16) -0.0036(17) 0.0006(16)
O1 0.046(2) 0.0398(19) 0.053(2) -0.0006(15) 0.0120(16) 0.0066(16)
Br1 0.0712(6) 0.1138(7) 0.0904(6) -0.0442(4) 0.0008(4) 0.0423(5)

loop_
_atom_type_symbol
_atom_type_description
_atom_type_scat_dispersion_real
_atom_type_scat_dispersion_imag
_atom_type_scat_source
C C 0.0033 0.0016 'International Tables Vol C Tables 4.2.6.8 and 6.1.1.4'
H H 0.0000 0.0000 'International Tables Vol C Tables 4.2.6.8 and 6.1.1.4'
N N 0.0061 0.0033 'International Tables Vol C Tables 4.2.6.8 and 6.1.1.4'
O O 0.0106 0.0060 'International Tables Vol C Tables 4.2.6.8 and 6.1.1.4'
Br Br -0.2901 2.4595 'International Tables Vol C Tables 4.2.6.8 and 6.1.1.4'

loop_
_geom_angle_atom_site_label_1
_geom_angle_atom_site_label_2
_geom_angle_atom_site_label_3
_geom_angle
O1 C1 C6 123.4(4)
O1 C1 C2 117.4(4)
C6 C1 C2 119.3(4)
C3 C2 C1 119.7(4)
C3 C2 H2 120.2
C1 C2 H2 120.2
C2 C3 C4 121.6(4)
C2 C3 H3 119.2
C4 C3 H3 119.2
C3 C4 C5 118.2(4)
C3 C4 C7 119.8(4)
C5 C4 C7 121.8(4)
C6 C5 C4 120.6(4)
C6 C5 H5 119.7
C4 C5 H5 119.7
C5 C6 C1 120.6(4)
C5 C6 H6 119.7
C1 C6 H6 119.7
N1 C7 C4 124.7(4)
N1 C7 H7 117.7
C4 C7 H7 117.7
C13 C8 C9 118.6(4)
C13 C8 N1 118.7(4)
C9 C8 N1 122.6(4)
C10 C9 C8 120.2(5)
C10 C9 H9 119.9
C8 C9 H9 119.9
C9 C10 C11 120.4(5)
C9 C10 H10 119.8
C11 C10 H10 119.8
C12 C11 C10 120.5(5)
C12 C11 Br1 120.0(4)
C10 C11 Br1 119.4(4)
C11 C12 C13 119.6(5)
C11 C12 H12 120.2
C13 C12 H12 120.2
C8 C13 C12 120.6(5)
C8 C13 H13 119.7
C12 C13 H13 119.7
C7 N1 C8 118.6(4)
C1 O1 H1 109.5

loop_
_geom_bond_atom_site_label_1
_geom_bond_atom_site_label_2
_geom_bond_distance
C1 O1 1.343(5)
C1 C6 1.376(6)
C1 C2 1.392(6)
C2 C3 1.371(7)
C2 H2 0.9300
C3 C4 1.382(7)
C3 H3 0.9300
C4 C5 1.391(6)
C4 C7 1.454(6)
C5 C6 1.375(6)
C5 H5 0.9300
C6 H6 0.9300
C7 N1 1.267(6)
C7 H7 0.9300
C8 C13 1.380(7)
C8 C9 1.390(7)
C8 N1 1.412(6)
C9 C10 1.367(7)
C9 H9 0.9300
C10 C11 1.370(9)
C10 H10 0.9300
C11 C12 1.358(8)
C11 Br1 1.878(5)
C12 C13 1.386(7)
C12 H12 0.9300
C13 H13 0.9300
O1 H1 0.8200

loop_
_geom_hbond_atom_site_label_D
_geom_hbond_atom_site_label_H
_geom_hbond_atom_site_label_A
_geom_hbond_site_symmetry_A
_geom_hbond_distance_DH
_geom_hbond_distance_HA
_geom_hbond_distance_DA
_geom_hbond_angle_DHA
O1 H1 N1 2_554 0.82 1.916 2.734 174.92

loop_
_geom_torsion_atom_site_label_1
_geom_torsion_atom_site_label_2
_geom_torsion_atom_site_label_3
_geom_torsion_atom_site_label_4
_geom_torsion
O1 C1 C2 C3 -177.6(4)
C6 C1 C2 C3 1.5(7)
C1 C2 C3 C4 -0.9(7)
C2 C3 C4 C5 0.2(7)
C2 C3 C4 C7 174.8(4)
C3 C4 C5 C6 -0.1(6)
C7 C4 C5 C6 -174.6(4)
C4 C5 C6 C1 0.7(6)
O1 C1 C6 C5 177.6(4)
C2 C1 C6 C5 -1.4(7)
C3 C4 C7 N1 172.7(4)
C5 C4 C7 N1 -12.9(7)
C13 C8 C9 C10 -2.2(7)
N1 C8 C9 C10 179.9(5)
C8 C9 C10 C11 -0.2(8)
C9 C10 C11 C12 1.5(8)
C9 C10 C11 Br1 -178.6(4)
C10 C11 C12 C13 -0.4(8)
Br1 C11 C12 C13 179.7(4)
C9 C8 C13 C12 3.4(7)
N1 C8 C13 C12 -178.7(4)
C11 C12 C13 C8 -2.2(8)
C4 C7 N1 C8 171.2(4)
C13 C8 N1 C7 147.7(4)
C9 C8 N1 C7 -34.5(6)

loop_
_cod_related_entry_id
_cod_related_entry_database
_cod_related_entry_code
1 ChemSpider 12624754
